data_7159144
loop_
_publ_author_name
'Di Filippo, Mara'
'Baumann, Marcus'

_publ_section_title
;
 Carbene-controlled regioselectivity in photochemical cascades.
;
_journal_issue 14
_journal_name_full 'Organic &amp; biomolecular chemistry'
_journal_page_first 2930
_journal_page_last 2934
_journal_paper_doi 10.1039/d3ob00122a
_journal_volume 21
_journal_year 2023
_chemical_formula_moiety 'C22 H18 F2 O3'
_chemical_formula_sum 'C22 H18 F2 O3'
_chemical_formula_weight 368.36
_chemical_name_common 4B
_space_group_crystal_system triclinic
_space_group_IT_number 2
_space_group_name_Hall '-P 1'
_space_group_name_H-M_alt 'P -1'
_atom_sites_solution_hydrogens geom
_atom_sites_solution_primary dual
_audit_creation_date 2022-06-11
_audit_creation_method
;
Olex2 1.5-ac5-021
(compiled 2022.02.15 svn.rf212a0ae for Rigaku Oxford Diffraction, GUI svn.r6439)
;
_audit_update_record
;
2022-08-15 deposited with the CCDC.	2023-02-01 downloaded from the CCDC.
;
_cell_angle_alpha 74.4540(10)
_cell_angle_beta 77.6380(10)
_cell_angle_gamma 88.2870(10)
_cell_formula_units_Z 2
_cell_length_a 7.80430(10)
_cell_length_b 7.92550(10)
_cell_length_c 14.73430(10)
_cell_measurement_reflns_used 19253
_cell_measurement_temperature 100.55(10)
_cell_measurement_theta_max 76.0780
_cell_measurement_theta_min 5.7840
_cell_volume 857.296(17)
_computing_cell_refinement 'CrysAlisPro 1.171.42.51a (Rigaku OD, 2022)'
_computing_data_collection 'CrysAlisPro 1.171.42.51a (Rigaku OD, 2022)'
_computing_data_reduction 'CrysAlisPro 1.171.42.51a (Rigaku OD, 2022)'
_computing_molecular_graphics 'Olex2 1.5-ac5-021 (Dolomanov et al., 2009)'
_computing_publication_material 'Olex2 1.5-ac5-021 (Dolomanov et al., 2009)'
_computing_structure_refinement 'SHELXL 2018/3 (Sheldrick, 2015)'
_computing_structure_solution 'SHELXT 2018/2 (Sheldrick, 2018)'
_diffrn_ambient_environment N~2~
_diffrn_ambient_temperature 100.55(10)
_diffrn_detector 'CCD plate'
_diffrn_detector_area_resol_mean 10.3196
_diffrn_detector_type Atlas
_diffrn_measured_fraction_theta_full 0.999
_diffrn_measured_fraction_theta_max 0.990
_diffrn_measurement_details
;
List of Runs (angles in degrees, time in seconds):

  # Type    Start    End  Width  t~exp~   \w     \q     \k     \f   Frames
#--------------------------------------------------------------------------
  1  \w   -110.00 -59.00   0.30    0.30    --  -38.50-152.00 152.00  170
  2  \w    -85.00  -2.80   0.30    0.30    --  -38.50 121.00  35.00  274
  3  \w   -106.00 -20.80   0.30    0.30    --  -38.50 152.00-165.00  284
  4  \w     24.00  96.00   0.30    0.30    --   43.37-121.00 -48.00  240
  5  \w     41.00 116.00   0.30    0.30    --   43.37-152.00 152.00  250
  6  \w     39.00 111.00   0.30    0.40    --  111.00-121.00 -48.00  240
  7  \w     81.00 163.20   0.30    0.40    --  111.00 152.00-165.00  274
  8  \w     41.00 131.00   0.30    0.40    --  111.00-152.00 152.00  300
  9  \w     99.00 177.00   0.30    0.40    --  111.00 121.00  35.00  260
 10  \w     -2.00  23.20   0.30    0.30    --   34.00  91.00-112.92   84
 11  \w   -110.00  -9.80   0.30    0.30    --  -38.50 -68.00  45.81  334
 12  \w   -111.00 -16.80   0.30    0.30    --  -38.50 -37.00-150.00  314
 13  \w     12.00  42.00   0.30    0.30    --   43.37  78.00  23.25  100
 14  \w     14.00  41.00   0.30    0.30    --   46.00  81.00 -56.64   90
 15  \w     13.00  40.90   0.30    0.30    --   46.00  82.00 176.58   93
 16  \w     14.00  41.00   0.30    0.30    --   46.00  80.00-164.03   90
 17  \w     14.00  41.00   0.30    0.30    --   46.00  79.00 -10.55   90
 18  \w     14.00  41.00   0.30    0.30    --   46.00  79.00 134.39   90
 19  \w     14.00  41.00   0.30    0.30    --   46.00  80.00 170.33   90
 20  \w     14.00  41.00   0.30    0.30    --   46.00  80.00  52.25   90
 21  \w     25.00 124.00   0.30    0.30    --   54.00  69.00 -59.78  330
 22  \w     29.00 128.00   0.30    0.30    --   58.00  67.00 159.18  330
 23  \w     30.00 127.20   0.30    0.30    --   58.00  64.00  11.88  324
 24  \w     32.00 134.00   0.30    0.30    --   62.00  70.00-108.45  340
 25  \w     36.00 138.00   0.30    0.30    --   66.00  71.00  56.12  340
 26  \w     36.00 138.00   0.30    0.30    --   66.00  70.00-170.71  340
 27  \w     36.00 138.00   0.30    0.30    --   66.00  71.00  82.12  340
 28  \w     36.00 138.00   0.30    0.30    --   66.00  71.00 -48.67  340
 29  \w     42.00 141.00   0.30    0.30    --   70.00  65.00-111.24  330
 30  \w     41.00 140.00   0.30    0.30    --   70.00  69.00  17.12  330
 31  \w     52.00 148.00   0.30    0.40    --   78.00  55.00  69.33  320
 32  \w     54.00 151.20   0.30    0.40    --   82.00  63.00 -94.52  324
 33  \w     54.00 151.20   0.30    0.40    --   82.00  64.00  99.88  324
 34  \w     53.00 152.00   0.30    0.40    --   82.00  67.00 143.77  330
 35  \w     59.00 155.00   0.30    0.40    --   86.00  59.00 -53.36  320
 36  \w     59.00 155.00   0.30    0.40    --   86.00  57.00  92.63  320
 37  \w     65.00 164.00   0.30    0.40    --   94.00  67.00 143.18  330
 38  \w     64.00 166.00   0.30    0.40    --   94.00  70.00   3.35  340
 39  \w     67.00 163.00   0.30    0.40    --   94.00  58.00   0.36  320
 40  \w     66.00 163.20   0.30    0.40    --   94.00  61.00-159.94  324
 41  \w     64.00 166.00   0.30    0.40    --   94.00  71.00 -43.21  340
 42  \w     69.00 168.00   0.30    0.40    --   98.00  68.00  70.17  330
 43  \w     69.00 168.00   0.30    0.40    --   98.00  67.00-101.72  330
 44  \w     72.00 168.00   0.30    0.40    --   98.00  53.00 128.54  320
 45  \w     76.00 178.00   0.30    0.40    --  106.00  70.00  -7.47  340
 46  \w     34.00 106.90   0.30    0.40    --  111.00-105.00 157.13  243
 47  \w     84.00 177.00   0.30    0.40    --  111.00  59.00 172.11  310
 48  \w     30.00 105.90   0.30    0.40    --  111.00 -94.00-120.00  253
 49  \w     41.00 138.20   0.30    0.40    --  111.00 -61.00  90.00  324
 50  \w     40.00 134.20   0.30    0.40    --  111.00 -45.00-180.00  314
 51  \w     83.00 177.20   0.30    0.40    --  111.00  61.00 -60.00  314
 52  \w     36.00 108.00   0.30    0.40    --  111.00-111.00  30.00  240
 53  \w     83.00 177.20   0.30    0.40    --  111.00  61.00 120.00  314
 54  \w     30.00 105.90   0.30    0.40    --  111.00 -94.00  60.00  253
 55  \w     83.00 177.20   0.30    0.40    --  111.00  61.00  30.00  314
 56  \w     83.00 177.20   0.30    0.40    --  111.00  61.00  90.00  314
 57  \w     83.00 177.20   0.30    0.40    --  111.00  61.00-120.00  314
 58  \w     83.00 177.20   0.30    0.40    --  111.00  61.00-150.00  314
 59  \w     87.00 177.00   0.30    0.40    --  111.00  45.00 -90.00  300
 60  \w     87.00 177.00   0.30    0.40    --  111.00  45.00-150.00  300
 61  \w     83.00 177.20   0.30    0.40    --  111.00  64.00  59.76  314
 62  \w     30.00 105.90   0.30    0.40    --  111.00 -94.00-180.00  253
 63  \w     83.00 177.20   0.30    0.40    --  111.00  61.00 150.00  314
 64  \w     37.00 142.00   0.30    0.40    --  111.00 -77.00 -60.00  350
 65  \w     87.00 177.00   0.30    0.40    --  111.00  45.00  60.00  300
 66  \w     83.00 177.20   0.30    0.40    --  111.00  61.00 -30.00  314
 67  \w      6.00 121.20   0.30    0.30    --   43.37  19.00  90.00  384
 68  \w     13.00  40.90   0.30    0.30    --   46.00  82.00  99.72   93
;
_diffrn_measurement_device 'four-circle diffractometer'
_diffrn_measurement_device_type 'SuperNova, Dual, Cu at home/near, Atlas'
_diffrn_measurement_method '\w scans'
_diffrn_orient_matrix_type 'CrysAlisPro convention (1999,Acta A55,543-557)'
_diffrn_orient_matrix_UB_11 -0.0737223000
_diffrn_orient_matrix_UB_12 -0.0544380000
_diffrn_orient_matrix_UB_13 0.1097176000
_diffrn_orient_matrix_UB_21 -0.1423046000
_diffrn_orient_matrix_UB_22 0.1381935000
_diffrn_orient_matrix_UB_23 -0.0124174000
_diffrn_orient_matrix_UB_31 -0.1232355000
_diffrn_orient_matrix_UB_32 -0.1366794000
_diffrn_orient_matrix_UB_33 -0.0122938000
_diffrn_radiation_monochromator mirror
_diffrn_radiation_probe x-ray
_diffrn_radiation_type 'Cu K\a'
_diffrn_radiation_wavelength 1.54184
_diffrn_reflns_av_R_equivalents 0.0259
_diffrn_reflns_av_unetI/netI 0.0120
_diffrn_reflns_Laue_measured_fraction_full 0.999
_diffrn_reflns_Laue_measured_fraction_max 0.990
_diffrn_reflns_limit_h_max 9
_diffrn_reflns_limit_h_min -9
_diffrn_reflns_limit_k_max 9
_diffrn_reflns_limit_k_min -10
_diffrn_reflns_limit_l_max 18
_diffrn_reflns_limit_l_min -18
_diffrn_reflns_number 33181
_diffrn_reflns_point_group_measured_fraction_full 0.999
_diffrn_reflns_point_group_measured_fraction_max 0.990
_diffrn_reflns_theta_full 67.684
_diffrn_reflns_theta_max 76.698
_diffrn_reflns_theta_min 5.797
_diffrn_source 'micro-focus sealed X-ray tube'
_diffrn_source_type 'SuperNova (Cu) X-ray Source'
_exptl_absorpt_coefficient_mu 0.909
_exptl_absorpt_correction_T_max 1.000
_exptl_absorpt_correction_T_min 0.802
_exptl_absorpt_correction_type gaussian
_exptl_absorpt_process_details
;
CrysAlisPro 1.171.42.51a (Rigaku Oxford Diffraction, 2022)
Numerical absorption correction based on gaussian integration over
a multifaceted crystal model
Empirical absorption correction using spherical harmonics,
implemented in SCALE3 ABSPACK scaling algorithm.
;
_exptl_crystal_colour 'translucent light colourless'
_exptl_crystal_density_diffrn 1.427
_exptl_crystal_description irregular
_exptl_crystal_F_000 384
_exptl_crystal_recrystallization_method 'Re-crystallisation from solvent'
_exptl_crystal_size_max 0.16
_exptl_crystal_size_mid 0.12
_exptl_crystal_size_min 0.1
_refine_diff_density_max 0.270
_refine_diff_density_min -0.176
_refine_diff_density_rms 0.037
_refine_ls_extinction_coef 0.0017(4)
_refine_ls_extinction_expression Fc^*^=kFc[1+0.001xFc^2^\l^3^/sin(2\q)]^-1/4^
_refine_ls_extinction_method 'SHELXL-2018/3 (Sheldrick 2018)'
_refine_ls_goodness_of_fit_ref 1.069
_refine_ls_hydrogen_treatment constr
_refine_ls_matrix_type full
_refine_ls_number_parameters 246
_refine_ls_number_reflns 3560
_refine_ls_number_restraints 0
_refine_ls_restrained_S_all 1.069
_refine_ls_R_factor_all 0.0403
_refine_ls_R_factor_gt 0.0359
_refine_ls_shift/su_max 0.001
_refine_ls_shift/su_mean 0.000
_refine_ls_structure_factor_coef Fsqd
_refine_ls_weighting_details 'w=1/[\s^2^(Fo^2^)+(0.0402P)^2^+0.3324P] where P=(Fo^2^+2Fc^2^)/3'
_refine_ls_weighting_scheme calc
_refine_ls_wR_factor_gt 0.0888
_refine_ls_wR_factor_ref 0.0923
_reflns_Friedel_coverage 0.000
_reflns_number_gt 3216
_reflns_number_total 3560
_reflns_threshold_expression 'I > 2\s(I)'
_cod_data_source_file d3ob00122a2.cif
_cod_data_source_block bau32
_cod_depositor_comments 'Adding full bibliography for 7159144--7159146.cif.'
_cod_database_code 7159144
_shelx_shelxl_version_number 2018/3
_chemical_oxdiff_formula 'C22 H18 O3 F2'
_chemical_oxdiff_usercomment 'Compund 4B, Bau032'
_shelx_space_group_comment
;
The symmetry employed for this shelxl refinement is uniquely defined
by the following loop, which should always be used as a source of
symmetry information in preference to the above space-group names.
They are only intended as comments.
;
_shelx_estimated_absorpt_t_max 0.915
_shelx_estimated_absorpt_t_min 0.868
_olex2_refinement_description
;
1. Fixed Uiso
 At 1.2 times of:
  All C(H) groups, All C(H,H) groups
 At 1.5 times of:
  All C(H,H,H) groups
2.a Secondary CH2 refined with riding coordinates:
 C1(H1A,H1B), C10(H10A,H10B), C17(H17A,H17B), C18(H18A,H18B), C19(H19A,H19B)
2.b Aromatic/amide H refined with riding coordinates:
 C6(H6), C9(H9), C22(H22), C24(H24), C25(H25)
2.c Idealised Me refined as rotating group:
 C20(H20A,H20B,H20C)
;
_olex2_submission_special_instructions 'No special instructions were received'
_oxdiff_exptl_absorpt_empirical_details
;
Empirical correction (ABSPACK) includes:
- Absorption correction using spherical harmonics
- Frame scaling
;
_oxdiff_exptl_absorpt_empirical_full_max 1.154
_oxdiff_exptl_absorpt_empirical_full_min 0.854

loop_
_space_group_symop_operation_xyz
'x, y, z'
'-x, -y, -z'

loop_
_atom_site_label
_atom_site_type_symbol
_atom_site_fract_x
_atom_site_fract_y
_atom_site_fract_z
_atom_site_U_iso_or_equiv
_atom_site_adp_type
_atom_site_occupancy
_atom_site_site_symmetry_order
_atom_site_calc_flag
_atom_site_refinement_flags_posn
_atom_site_refinement_flags_adp
_atom_site_refinement_flags_occupancy
_atom_site_disorder_assembly
_atom_site_disorder_group
F26 F 0.34347(12) 0.59352(12) 0.06622(6) 0.0425(2) Uani 1 1 d . . . . .
F27 F -0.01152(10) 0.94890(11) 0.18454(6) 0.0378(2) Uani 1 1 d . . . . .
O2 O 0.65523(13) 0.77620(14) 0.63841(6) 0.0348(2) Uani 1 1 d . . . . .
O5 O 0.84404(12) 0.90741(14) 0.49296(6) 0.0330(2) Uani 1 1 d . . . . .
O16 O 0.02789(12) 0.56390(13) 0.29407(7) 0.0345(2) Uani 1 1 d . . . . .
C1 C 0.82232(18) 0.86423(19) 0.59613(9) 0.0303(3) Uani 1 1 d . . . . .
H1A H 0.917159 0.787293 0.616536 0.036 Uiso 1 1 calc R U . . .
H1B H 0.827545 0.972186 0.617207 0.036 Uiso 1 1 calc R U . . .
C3 C 0.57934(17) 0.77074(17) 0.56346(9) 0.0262(3) Uani 1 1 d . . . . .
C4 C 0.69170(16) 0.85074(17) 0.47595(9) 0.0253(3) Uani 1 1 d . . . . .
C6 C 0.41935(17) 0.69632(17) 0.56954(9) 0.0264(3) Uani 1 1 d . . . . .
H6 H 0.343535 0.643019 0.629621 0.032 Uiso 1 1 calc R U . . .
C7 C 0.37552(16) 0.70414(16) 0.48169(8) 0.0238(3) Uani 1 1 d . . . . .
C8 C 0.48687(16) 0.78897(16) 0.39282(8) 0.0226(3) Uani 1 1 d . . . . .
C9 C 0.65040(16) 0.86478(16) 0.38814(9) 0.0244(3) Uani 1 1 d . . . . .
H9 H 0.726515 0.921385 0.328768 0.029 Uiso 1 1 calc R U . . .
C10 C 0.21458(16) 0.62558(17) 0.46549(8) 0.0255(3) Uani 1 1 d . . . . .
H10A H 0.207776 0.496607 0.491858 0.031 Uiso 1 1 calc R U . . .
H10B H 0.105732 0.676228 0.494357 0.031 Uiso 1 1 calc R U . . .
C11 C 0.24711(16) 0.67782(16) 0.35754(9) 0.0244(3) Uani 1 1 d . . . . .
C12 C 0.39851(16) 0.77320(16) 0.31779(8) 0.0230(3) Uani 1 1 d . . . . .
C13 C 0.15755(16) 0.65381(17) 0.28507(9) 0.0263(3) Uani 1 1 d . . . . .
C14 C 0.26166(16) 0.77001(17) 0.18920(9) 0.0257(3) Uani 1 1 d . . . . .
C15 C 0.42974(16) 0.84229(17) 0.20906(8) 0.0236(3) Uani 1 1 d . . . . .
C17 C 0.60378(16) 0.79024(17) 0.15323(8) 0.0251(3) Uani 1 1 d . . . . .
H17A H 0.598684 0.816844 0.084276 0.030 Uiso 1 1 calc R U . . .
H17B H 0.699612 0.864171 0.158135 0.030 Uiso 1 1 calc R U . . .
C18 C 0.64993(17) 0.59910(18) 0.18693(9) 0.0278(3) Uani 1 1 d . . . . .
H18A H 0.543255 0.524238 0.200417 0.033 Uiso 1 1 calc R U . . .
H18B H 0.691742 0.579909 0.247681 0.033 Uiso 1 1 calc R U . . .
C19 C 0.79127(17) 0.54534(19) 0.11189(9) 0.0308(3) Uani 1 1 d . . . . .
H19A H 0.743736 0.551731 0.053954 0.037 Uiso 1 1 calc R U . . .
H19B H 0.891837 0.629953 0.092540 0.037 Uiso 1 1 calc R U . . .
C20 C 0.85644(19) 0.3621(2) 0.14731(11) 0.0372(3) Uani 1 1 d . . . . .
H20A H 0.939841 0.332110 0.094420 0.056 Uiso 1 1 calc R U . . .
H20B H 0.756804 0.278074 0.169861 0.056 Uiso 1 1 calc R U . . .
H20C H 0.914741 0.357856 0.200512 0.056 Uiso 1 1 calc R U . . .
C21 C 0.26656(18) 0.72780(19) 0.09547(9) 0.0314(3) Uani 1 1 d . . . . .
C22 C 0.18490(18) 0.8644(2) 0.05288(10) 0.0347(3) Uani 1 1 d . . . . .
H22 H 0.152342 0.902311 -0.007787 0.042 Uiso 1 1 calc R U . . .
C23 C 0.16406(16) 0.93633(19) 0.14002(9) 0.0298(3) Uani 1 1 d . . . . .
C24 C 0.27148(17) 1.08896(18) 0.13894(9) 0.0298(3) Uani 1 1 d . . . . .
H24 H 0.243848 1.207676 0.114162 0.036 Uiso 1 1 calc R U . . .
C25 C 0.41063(17) 1.03926(17) 0.17677(9) 0.0263(3) Uani 1 1 d . . . . .
H25 H 0.491626 1.120291 0.183116 0.032 Uiso 1 1 calc R U . . .

loop_
_atom_site_aniso_label
_atom_site_aniso_U_11
_atom_site_aniso_U_22
_atom_site_aniso_U_33
_atom_site_aniso_U_23
_atom_site_aniso_U_13
_atom_site_aniso_U_12
F26 0.0448(5) 0.0541(6) 0.0366(5) -0.0252(4) -0.0087(4) -0.0027(4)
F27 0.0219(4) 0.0474(5) 0.0392(5) -0.0033(4) -0.0062(3) 0.0004(3)
O2 0.0376(5) 0.0482(6) 0.0200(4) -0.0065(4) -0.0121(4) -0.0030(4)
O5 0.0295(5) 0.0490(6) 0.0227(4) -0.0082(4) -0.0114(4) -0.0039(4)
O16 0.0296(5) 0.0417(6) 0.0313(5) -0.0065(4) -0.0073(4) -0.0113(4)
C1 0.0330(7) 0.0390(7) 0.0231(6) -0.0115(5) -0.0116(5) 0.0048(6)
C3 0.0324(7) 0.0303(6) 0.0180(5) -0.0071(5) -0.0097(5) 0.0061(5)
C4 0.0238(6) 0.0301(6) 0.0238(6) -0.0083(5) -0.0082(5) 0.0025(5)
C6 0.0309(6) 0.0292(6) 0.0174(5) -0.0045(5) -0.0040(5) 0.0028(5)
C7 0.0248(6) 0.0254(6) 0.0201(6) -0.0052(5) -0.0037(5) 0.0024(5)
C8 0.0238(6) 0.0263(6) 0.0176(5) -0.0057(4) -0.0049(4) 0.0028(5)
C9 0.0244(6) 0.0296(6) 0.0187(5) -0.0055(5) -0.0049(4) 0.0011(5)
C10 0.0251(6) 0.0295(6) 0.0198(6) -0.0050(5) -0.0020(5) -0.0009(5)
C11 0.0239(6) 0.0283(6) 0.0206(6) -0.0064(5) -0.0041(5) 0.0004(5)
C12 0.0231(6) 0.0273(6) 0.0189(6) -0.0069(5) -0.0047(4) 0.0020(5)
C13 0.0241(6) 0.0313(7) 0.0233(6) -0.0069(5) -0.0046(5) -0.0015(5)
C14 0.0229(6) 0.0332(7) 0.0214(6) -0.0066(5) -0.0058(5) -0.0031(5)
C15 0.0220(6) 0.0314(6) 0.0175(5) -0.0052(5) -0.0055(4) -0.0026(5)
C17 0.0228(6) 0.0341(7) 0.0172(5) -0.0050(5) -0.0033(4) -0.0033(5)
C18 0.0258(6) 0.0350(7) 0.0209(6) -0.0062(5) -0.0027(5) -0.0006(5)
C19 0.0271(6) 0.0411(8) 0.0254(6) -0.0124(6) -0.0035(5) -0.0007(5)
C20 0.0316(7) 0.0434(8) 0.0413(8) -0.0192(7) -0.0084(6) 0.0046(6)
C21 0.0290(6) 0.0430(8) 0.0245(6) -0.0118(6) -0.0056(5) -0.0079(6)
C22 0.0303(7) 0.0501(9) 0.0229(6) -0.0037(6) -0.0097(5) -0.0108(6)
C23 0.0220(6) 0.0400(7) 0.0244(6) -0.0024(5) -0.0061(5) -0.0011(5)
C24 0.0281(6) 0.0337(7) 0.0250(6) -0.0032(5) -0.0056(5) 0.0001(5)
C25 0.0266(6) 0.0311(7) 0.0199(5) -0.0047(5) -0.0038(5) -0.0043(5)

loop_
_atom_type_symbol
_atom_type_description
_atom_type_scat_dispersion_real
_atom_type_scat_dispersion_imag
_atom_type_scat_source
C C 0.0181 0.0091 'International Tables Vol C Tables 4.2.6.8 and 6.1.1.4'
H H 0.0000 0.0000 'International Tables Vol C Tables 4.2.6.8 and 6.1.1.4'
F F 0.0727 0.0534 'International Tables Vol C Tables 4.2.6.8 and 6.1.1.4'
O O 0.0492 0.0322 'International Tables Vol C Tables 4.2.6.8 and 6.1.1.4'

loop_
_exptl_crystal_face_index_h
_exptl_crystal_face_index_k
_exptl_crystal_face_index_l
_exptl_crystal_face_perp_dist
0 -1 -1 0.0581
1 0 0 0.0403
-5 1 0 0.0686
-3 4 3 0.0735
0 0 1 0.0450
0 0 -1 0.0518
2 2 -6 0.0596
3 3 -3 0.0679
3 4 3 0.0795
0 0 -9 0.0565
-3 -4 -6 0.0865
-3 -4 -1 0.0992
3 0 8 0.0563
0 -3 5 0.0712
-3 0 -8 0.0746
-2 2 -7 0.0709
0 4 -4 0.0703
2 4 0 0.0776
1 5 3 0.0801
-3 4 0 0.0702
-5 0 -4 0.0729
-4 0 3 0.0741
-3 3 6 0.0718
4 0 -4 0.0470
4 2 0 0.0577

loop_
_geom_angle_atom_site_label_1
_geom_angle_atom_site_label_2
_geom_angle_atom_site_label_3
_geom_angle
_geom_angle_site_symmetry_1
_geom_angle_site_symmetry_3
_geom_angle_publ_flag
C3 O2 C1 106.49(10) . . ?
C4 O5 C1 106.08(10) . . ?
O2 C1 O5 107.96(10) . . ?
O2 C1 H1A 110.1 . . ?
O2 C1 H1B 110.1 . . ?
O5 C1 H1A 110.1 . . ?
O5 C1 H1B 110.1 . . ?
H1A C1 H1B 108.4 . . ?
O2 C3 C4 109.82(11) . . ?
O2 C3 C6 127.13(11) . . ?
C6 C3 C4 123.04(11) . . ?
O5 C4 C3 109.62(10) . . ?
C9 C4 O5 127.50(11) . . ?
C9 C4 C3 122.88(12) . . ?
C3 C6 H6 122.2 . . ?
C3 C6 C7 115.53(11) . . ?
C7 C6 H6 122.2 . . ?
C6 C7 C8 121.68(12) . . ?
C6 C7 C10 127.56(11) . . ?
C8 C7 C10 110.75(10) . . ?
C7 C8 C12 106.36(11) . . ?
C9 C8 C7 121.88(11) . . ?
C9 C8 C12 131.74(11) . . ?
C4 C9 C8 114.95(11) . . ?
C4 C9 H9 122.5 . . ?
C8 C9 H9 122.5 . . ?
C7 C10 H10A 111.5 . . ?
C7 C10 H10B 111.5 . . ?
H10A C10 H10B 109.4 . . ?
C11 C10 C7 101.13(10) . . ?
C11 C10 H10A 111.5 . . ?
C11 C10 H10B 111.5 . . ?
C12 C11 C10 111.51(11) . . ?
C12 C11 C13 112.03(11) . . ?
C13 C11 C10 136.46(11) . . ?
C8 C12 C15 136.22(11) . . ?
C11 C12 C8 110.18(11) . . ?
C11 C12 C15 113.54(11) . . ?
O16 C13 C11 129.80(12) . . ?
O16 C13 C14 125.22(11) . . ?
C11 C13 C14 104.98(10) . . ?
C13 C14 C15 107.98(10) . . ?
C13 C14 C23 115.73(10) . . ?
C15 C14 C23 105.89(10) . . ?
C21 C14 C13 121.45(11) . . ?
C21 C14 C15 120.37(10) . . ?
C21 C14 C23 81.85(10) . . ?
C12 C15 C14 100.91(9) . . ?
C12 C15 C17 115.15(10) . . ?
C12 C15 C25 112.39(10) . . ?
C17 C15 C14 114.84(10) . . ?
C25 C15 C14 102.80(10) . . ?
C25 C15 C17 109.89(10) . . ?
C15 C17 H17A 108.4 . . ?
C15 C17 H17B 108.4 . . ?
H17A C17 H17B 107.5 . . ?
C18 C17 C15 115.33(10) . . ?
C18 C17 H17A 108.4 . . ?
C18 C17 H17B 108.4 . . ?
C17 C18 H18A 109.2 . . ?
C17 C18 H18B 109.2 . . ?
C17 C18 C19 111.87(11) . . ?
H18A C18 H18B 107.9 . . ?
C19 C18 H18A 109.2 . . ?
C19 C18 H18B 109.2 . . ?
C18 C19 H19A 108.9 . . ?
C18 C19 H19B 108.9 . . ?
H19A C19 H19B 107.7 . . ?
C20 C19 C18 113.49(11) . . ?
C20 C19 H19A 108.9 . . ?
C20 C19 H19B 108.9 . . ?
C19 C20 H20A 109.5 . . ?
C19 C20 H20B 109.5 . . ?
C19 C20 H20C 109.5 . . ?
H20A C20 H20B 109.5 . . ?
H20A C20 H20C 109.5 . . ?
H20B C20 H20C 109.5 . . ?
F26 C21 C14 127.61(12) . . ?
F26 C21 C23 176.63(11) . . ?
C14 C21 C23 50.90(7) . . ?
C22 C21 F26 132.75(13) . . ?
C22 C21 C14 99.53(12) . . ?
C22 C21 C23 48.63(8) . . ?
C21 C22 H22 134.7 . . ?
C21 C22 C23 90.64(11) . . ?
C23 C22 H22 134.7 . . ?
F27 C23 C14 115.71(10) . . ?
F27 C23 C21 125.06(10) . . ?
F27 C23 C22 113.11(11) . . ?
F27 C23 C24 111.15(11) . . ?
C14 C23 C21 47.25(7) . . ?
C22 C23 C14 87.98(10) . . ?
C22 C23 C21 40.73(8) . . ?
C24 C23 C14 104.89(10) . . ?
C24 C23 C21 123.48(10) . . ?
C24 C23 C22 121.75(11) . . ?
C23 C24 H24 124.1 . . ?
C25 C24 C23 111.81(12) . . ?
C25 C24 H24 124.1 . . ?
C15 C25 H25 122.8 . . ?
C24 C25 C15 114.48(12) . . ?
C24 C25 H25 122.8 . . ?

loop_
_geom_bond_atom_site_label_1
_geom_bond_atom_site_label_2
_geom_bond_distance
_geom_bond_site_symmetry_2
_geom_bond_publ_flag
F26 C21 1.3325(17) . ?
F27 C23 1.3999(15) . ?
O2 C1 1.4315(17) . ?
O2 C3 1.3710(15) . ?
O5 C1 1.4391(15) . ?
O5 C4 1.3776(15) . ?
O16 C13 1.2184(16) . ?
C1 H1A 0.9900 . ?
C1 H1B 0.9900 . ?
C3 C4 1.3944(18) . ?
C3 C6 1.3721(19) . ?
C4 C9 1.3746(17) . ?
C6 H6 0.9500 . ?
C6 C7 1.3933(17) . ?
C7 C8 1.4134(16) . ?
C7 C10 1.5090(17) . ?
C8 C9 1.4073(17) . ?
C8 C12 1.4556(16) . ?
C9 H9 0.9500 . ?
C10 H10A 0.9900 . ?
C10 H10B 0.9900 . ?
C10 C11 1.4988(16) . ?
C11 C12 1.3530(18) . ?
C11 C13 1.4496(17) . ?
C12 C15 1.5154(16) . ?
C13 C14 1.5361(17) . ?
C14 C15 1.5600(17) . ?
C14 C21 1.4984(17) . ?
C14 C23 1.5834(18) . ?
C15 C17 1.5368(17) . ?
C15 C25 1.5178(18) . ?
C17 H17A 0.9900 . ?
C17 H17B 0.9900 . ?
C17 C18 1.5205(18) . ?
C18 H18A 0.9900 . ?
C18 H18B 0.9900 . ?
C18 C19 1.5241(17) . ?
C19 H19A 0.9900 . ?
C19 H19B 0.9900 . ?
C19 C20 1.518(2) . ?
C20 H20A 0.9800 . ?
C20 H20B 0.9800 . ?
C20 H20C 0.9800 . ?
C21 C22 1.318(2) . ?
C21 C23 2.020(2) . ?
C22 H22 0.9500 . ?
C22 C23 1.5159(19) . ?
C23 C24 1.487(2) . ?
C24 H24 0.9500 . ?
C24 C25 1.3271(18) . ?
C25 H25 0.9500 . ?

loop_
_geom_torsion_atom_site_label_1
_geom_torsion_atom_site_label_2
_geom_torsion_atom_site_label_3
_geom_torsion_atom_site_label_4
_geom_torsion
_geom_torsion_site_symmetry_1
_geom_torsion_site_symmetry_2
_geom_torsion_site_symmetry_3
_geom_torsion_site_symmetry_4
_geom_torsion_publ_flag
F26 C21 C22 C23 -175.85(15) . . . . ?
F27 C23 C24 C25 126.58(12) . . . . ?
O2 C3 C4 O5 0.84(15) . . . . ?
O2 C3 C4 C9 179.99(12) . . . . ?
O2 C3 C6 C7 -178.02(12) . . . . ?
O5 C4 C9 C8 177.77(12) . . . . ?
O16 C13 C14 C15 -172.86(12) . . . . ?
O16 C13 C14 C21 -27.6(2) . . . . ?
O16 C13 C14 C23 68.72(17) . . . . ?
C1 O2 C3 C4 0.27(14) . . . . ?
C1 O2 C3 C6 178.97(12) . . . . ?
C1 O5 C4 C3 -1.57(14) . . . . ?
C1 O5 C4 C9 179.34(13) . . . . ?
C3 O2 C1 O5 -1.22(14) . . . . ?
C3 C4 C9 C8 -1.22(18) . . . . ?
C3 C6 C7 C8 -2.16(18) . . . . ?
C3 C6 C7 C10 176.34(12) . . . . ?
C4 O5 C1 O2 1.71(14) . . . . ?
C4 C3 C6 C7 0.52(19) . . . . ?
C6 C3 C4 O5 -177.93(11) . . . . ?
C6 C3 C4 C9 1.2(2) . . . . ?
C6 C7 C8 C9 2.20(19) . . . . ?
C6 C7 C8 C12 -179.23(11) . . . . ?
C6 C7 C10 C11 -179.30(12) . . . . ?
C7 C8 C9 C4 -0.43(17) . . . . ?
C7 C8 C12 C11 -2.78(14) . . . . ?
C7 C8 C12 C15 173.97(13) . . . . ?
C7 C10 C11 C12 -1.10(14) . . . . ?
C7 C10 C11 C13 179.59(14) . . . . ?
C8 C7 C10 C11 -0.67(13) . . . . ?
C8 C12 C15 C14 -176.12(13) . . . . ?
C8 C12 C15 C17 59.61(19) . . . . ?
C8 C12 C15 C25 -67.25(18) . . . . ?
C9 C8 C12 C11 175.60(13) . . . . ?
C9 C8 C12 C15 -7.6(2) . . . . ?
C10 C7 C8 C9 -176.52(11) . . . . ?
C10 C7 C8 C12 2.05(14) . . . . ?
C10 C11 C12 C8 2.44(15) . . . . ?
C10 C11 C12 C15 -175.11(10) . . . . ?
C10 C11 C13 O16 -7.7(3) . . . . ?
C10 C11 C13 C14 172.02(14) . . . . ?
C11 C12 C15 C14 0.55(14) . . . . ?
C11 C12 C15 C17 -123.72(12) . . . . ?
C11 C12 C15 C25 109.42(12) . . . . ?
C11 C13 C14 C15 7.39(13) . . . . ?
C11 C13 C14 C21 152.63(12) . . . . ?
C11 C13 C14 C23 -111.03(12) . . . . ?
C12 C8 C9 C4 -178.60(12) . . . . ?
C12 C11 C13 O16 172.98(13) . . . . ?
C12 C11 C13 C14 -7.29(14) . . . . ?
C12 C15 C17 C18 44.88(15) . . . . ?
C12 C15 C25 C24 -110.92(12) . . . . ?
C13 C11 C12 C8 -178.07(10) . . . . ?
C13 C11 C12 C15 4.38(15) . . . . ?
C13 C14 C15 C12 -4.89(13) . . . . ?
C13 C14 C15 C17 119.59(11) . . . . ?
C13 C14 C15 C25 -121.09(11) . . . . ?
C13 C14 C21 F26 -68.61(18) . . . . ?
C13 C14 C21 C22 114.94(13) . . . . ?
C13 C14 C21 C23 115.25(13) . . . . ?
C13 C14 C23 F27 -6.03(16) . . . . ?
C13 C14 C23 C21 -121.07(13) . . . . ?
C13 C14 C23 C22 -120.80(11) . . . . ?
C13 C14 C23 C24 116.82(12) . . . . ?
C14 C15 C17 C18 -71.72(13) . . . . ?
C14 C15 C25 C24 -3.25(14) . . . . ?
C14 C21 C22 C23 0.32(11) . . . . ?
C14 C23 C24 C25 0.84(14) . . . . ?
C15 C14 C21 F26 72.45(18) . . . . ?
C15 C14 C21 C22 -104.01(13) . . . . ?
C15 C14 C21 C23 -103.69(13) . . . . ?
C15 C14 C23 F27 -125.60(11) . . . . ?
C15 C14 C23 C21 119.36(11) . . . . ?
C15 C14 C23 C22 119.63(10) . . . . ?
C15 C14 C23 C24 -2.75(12) . . . . ?
C15 C17 C18 C19 163.09(10) . . . . ?
C17 C15 C25 C24 119.45(12) . . . . ?
C17 C18 C19 C20 173.18(11) . . . . ?
C21 C14 C15 C12 -150.57(12) . . . . ?
C21 C14 C15 C17 -26.09(16) . . . . ?
C21 C14 C15 C25 93.22(13) . . . . ?
C21 C14 C23 F27 115.04(12) . . . . ?
C21 C14 C23 C22 0.27(9) . . . . ?
C21 C14 C23 C24 -122.11(11) . . . . ?
C21 C22 C23 F27 -117.49(12) . . . . ?
C21 C22 C23 C14 -0.30(10) . . . . ?
C21 C22 C23 C24 106.00(14) . . . . ?
C21 C23 C24 C25 -47.39(16) . . . . ?
C22 C23 C24 C25 -96.16(15) . . . . ?
C23 C14 C15 C12 119.65(10) . . . . ?
C23 C14 C15 C17 -115.87(11) . . . . ?
C23 C14 C15 C25 3.45(12) . . . . ?
C23 C14 C21 F26 176.14(14) . . . . ?
C23 C14 C21 C22 -0.31(11) . . . . ?
C23 C24 C25 C15 1.58(16) . . . . ?
C25 C15 C17 C18 172.99(10) . . . . ?

loop_
_exptl_oxdiff_crystal_face_indexfrac_h
_exptl_oxdiff_crystal_face_indexfrac_k
_exptl_oxdiff_crystal_face_indexfrac_l
_exptl_oxdiff_crystal_face_x
_exptl_oxdiff_crystal_face_y
_exptl_oxdiff_crystal_face_z
-0.0006 -0.9989 -1.0017 -0.0555 -0.1255 0.1489
1.0012 -0.0002 -0.0028 -0.0741 -0.1425 -0.1233
-4.9731 0.5642 -0.4894 0.2822 0.7917 0.5418
-3.0557 3.8174 2.8350 0.3285 0.9272 -0.1800
0.0009 -0.0003 1.0008 0.1098 -0.0126 -0.0124
-0.0009 0.0003 -1.0008 -0.1098 0.0126 0.0124
1.5337 1.8901 -6.4312 -0.9216 0.1228 -0.3683
2.5938 3.0750 -3.1741 -0.7069 0.0953 -0.7009
3.3945 3.9139 2.8439 -0.1513 0.0225 -0.9882
-0.4993 -0.4350 -9.3330 -0.9635 0.1268 0.2357
-3.2550 -3.7036 -5.8555 -0.2009 0.0241 0.9793
-3.2414 -3.7715 -0.5464 0.3843 -0.0532 0.9217
3.0473 0.0439 8.3978 0.6943 -0.5319 -0.4848
0.0933 -3.4964 4.9278 0.7241 -0.5576 0.4058
-3.2199 -0.4142 -8.3822 -0.6597 0.5050 0.5565
-1.6359 2.0676 -7.3008 -0.7930 0.6092 0.0088
0.1718 3.6781 -4.4348 -0.6995 0.5389 -0.4694
2.1092 4.4122 -0.0388 -0.3999 0.3101 -0.8625
1.0320 5.0658 2.8590 -0.0382 0.5177 -0.8547
-2.7300 4.1724 -0.4497 -0.0752 0.9707 -0.2283
-4.9474 -0.2333 -3.9701 -0.0582 0.7211 0.6904
-4.1935 0.2042 3.4827 0.6802 0.5817 0.4461
-2.5365 2.6272 6.4798 0.7549 0.6436 -0.1262
4.0640 0.2955 -3.6390 -0.7150 -0.4923 -0.4965
4.3514 2.1553 -0.2058 -0.4607 -0.3188 -0.8283
